data_2223199
loop_
_publ_author_name
'Smith, Graham'
'Wermuth, Urs D.'
'Young, David J.'

_publ_section_title
;
 8-Ammonionaphthalene-2-sulfonate monohydrate: the zwitterionic hydrate
 of 1,7-Cleve's acid
;
_journal_coeditor_code TK2500
_journal_issue 9
_journal_name_full 'Acta Crystallographica Section E'
_journal_page_first o2110
_journal_paper_doi 10.1107/S1600536809030396
_journal_volume 65
_journal_year 2009
_chemical_formula_iupac 'C10 H9 N O3 S, H2 O'
_chemical_formula_moiety 'C10 H9 N O3 S, H2 O'
_chemical_formula_sum 'C10 H11 N O4 S'
_chemical_formula_weight 241.27
_chemical_name_common
;
1-naphthylamine-7-sulfonic acid monohydrate; 1,7-Cleve's acid
monoydrate
;
_chemical_name_systematic
;
8-Ammonionaphthalene-2-sulfonate monohydrate
;
_space_group_IT_number 33
_symmetry_cell_setting orthorhombic
_symmetry_space_group_name_Hall 'P 2c -2n'
_symmetry_space_group_name_H-M 'P n a 21'
_atom_sites_solution_hydrogens geom
_atom_sites_solution_primary direct
_atom_sites_solution_secondary difmap
_audit_creation_method SHELXL97
_cell_angle_alpha 90
_cell_angle_beta 90
_cell_angle_gamma 90
_cell_formula_units_Z 4
_cell_length_a 7.1616(3)
_cell_length_b 16.4608(7)
_cell_length_c 8.9059(3)
_cell_measurement_reflns_used 2826
_cell_measurement_temperature 297(2)
_cell_measurement_theta_max 32.3
_cell_measurement_theta_min 3.1
_cell_volume 1049.88(7)
_computing_cell_refinement '<i>CrysAlis RED</i> (Oxford Diffraction, 2008)'
_computing_data_collection '<i>CrysAlis CCD</i> (Oxford Diffraction, 2008)'
_computing_data_reduction '<i>CrysAlis RED</i> (Oxford Diffraction, 2008)'
_computing_molecular_graphics '<i>PLATON</i> (Spek, 2009)'
_computing_publication_material '<i>PLATON</i> (Spek, 2009)'
_computing_structure_refinement '<i>SHELXL97</i> (Sheldrick, 2008)'
_computing_structure_solution '<i>SIR92</i> (Altomare <i>et al.</i>,  1994)'
_diffrn_ambient_temperature 297(2)
_diffrn_measured_fraction_theta_full 0.995
_diffrn_measured_fraction_theta_max 0.995
_diffrn_measurement_device_type 'Oxford Diffraction Gemini-S CCD-detector'
_diffrn_measurement_method \w
_diffrn_radiation_monochromator graphite
_diffrn_radiation_source 'Enhance (Mo) X-ray tube'
_diffrn_radiation_type MoK\a
_diffrn_radiation_wavelength 0.71073
_diffrn_reflns_av_R_equivalents 0.034
_diffrn_reflns_av_sigmaI/netI 0.041
_diffrn_reflns_limit_h_max 9
_diffrn_reflns_limit_h_min -9
_diffrn_reflns_limit_k_max 21
_diffrn_reflns_limit_k_min -21
_diffrn_reflns_limit_l_max 11
_diffrn_reflns_limit_l_min -11
_diffrn_reflns_number 5904
_diffrn_reflns_theta_full 27.5
_diffrn_reflns_theta_max 27.5
_diffrn_reflns_theta_min 3.1
_diffrn_standards_decay_% 0
_exptl_absorpt_coefficient_mu 0.306
_exptl_absorpt_correction_T_max 0.990
_exptl_absorpt_correction_T_min 0.950
_exptl_absorpt_correction_type multi-scan
_exptl_absorpt_process_details '(SADABS; Sheldrick, 1996)'
_exptl_crystal_colour colourless
_exptl_crystal_density_diffrn 1.526
_exptl_crystal_density_method 'not measured'
_exptl_crystal_description 'flat prism'
_exptl_crystal_F_000 504
_exptl_crystal_size_max 0.35
_exptl_crystal_size_mid 0.20
_exptl_crystal_size_min 0.05
_refine_diff_density_max 0.29
_refine_diff_density_min -0.17
_refine_ls_abs_structure_details 'Flack (1983), 974 Friedel pairs'
_refine_ls_abs_structure_Flack 0.06(8)
_refine_ls_extinction_method none
_refine_ls_goodness_of_fit_ref 0.91
_refine_ls_hydrogen_treatment mixed
_refine_ls_matrix_type full
_refine_ls_number_parameters 165
_refine_ls_number_reflns 2252
_refine_ls_number_restraints 1
_refine_ls_restrained_S_all 0.91
_refine_ls_R_factor_all 0.051
_refine_ls_R_factor_gt 0.036
_refine_ls_shift/su_max 0.003
_refine_ls_shift/su_mean 0.000
_refine_ls_structure_factor_coef Fsqd
_refine_ls_weighting_details 'calc w=1/[\s^2^(Fo^2^)+(0.0476P)^2^] where P=(Fo^2^+2Fc^2^)/3'
_refine_ls_weighting_scheme calc
_refine_ls_wR_factor_gt 0.072
_refine_ls_wR_factor_ref 0.076
_reflns_number_gt 1830
_reflns_number_total 2252
_reflns_threshold_expression I>2\s(I)
_cod_data_source_file tk2500.cif
_cod_data_source_block I
_cod_database_code 2223199
_cod_database_fobs_code 2223199

loop_
_symmetry_equiv_pos_as_xyz
'x, y, z'
'-x, -y, z+1/2'
'-x+1/2, y+1/2, z+1/2'
'x+1/2, -y+1/2, z'

loop_
_atom_site_aniso_label
_atom_site_aniso_U_11
_atom_site_aniso_U_22
_atom_site_aniso_U_33
_atom_site_aniso_U_12
_atom_site_aniso_U_13
_atom_site_aniso_U_23
S2 0.0338(3) 0.0303(3) 0.0196(2) -0.0020(2) 0.0031(3) 0.0018(2)
O21 0.0683(14) 0.0271(8) 0.0325(9) -0.0069(9) 0.0053(10) 0.0014(7)
O22 0.0422(11) 0.0546(11) 0.0327(9) -0.0010(9) 0.0135(9) 0.0033(8)
O23 0.0390(10) 0.0510(11) 0.0258(8) 0.0022(9) -0.0032(8) 0.0010(7)
N8 0.0405(14) 0.0348(12) 0.0195(10) -0.0027(10) 0.0037(10) -0.0013(8)
C1 0.0254(12) 0.0231(10) 0.0247(10) 0.0015(9) -0.0001(9) -0.0007(8)
C2 0.0233(11) 0.0272(10) 0.0236(10) -0.0016(10) 0.0026(9) 0.0027(8)
C3 0.0366(13) 0.0313(11) 0.0260(10) 0.0014(11) 0.0054(11) -0.0064(9)
C4 0.0370(13) 0.0266(11) 0.0347(12) 0.0026(11) 0.0025(12) -0.0049(9)
C5 0.0330(12) 0.0277(12) 0.0442(14) 0.0006(11) 0.0001(11) 0.0054(11)
C6 0.0385(15) 0.0351(13) 0.0395(14) 0.0001(12) 0.0002(13) 0.0163(12)
C7 0.0338(14) 0.0455(14) 0.0239(11) -0.0030(12) 0.0025(11) 0.0048(11)
C8 0.0230(12) 0.0308(12) 0.0259(11) -0.0014(10) -0.0005(9) 0.0002(9)
C9 0.0211(11) 0.0263(11) 0.0259(10) 0.0000(9) -0.0009(9) -0.0002(9)
C10 0.0217(12) 0.0270(12) 0.0323(11) 0.0002(10) 0.0005(10) 0.0019(10)
O1W 0.0410(12) 0.0407(12) 0.109(2) 0.0022(11) -0.0058(14) 0.0170(12)

loop_
_atom_site_type_symbol
_atom_site_label
_atom_site_fract_x
_atom_site_fract_y
_atom_site_fract_z
_atom_site_U_iso_or_equiv
_atom_site_thermal_displace_type
_atom_site_calc_flag
_atom_site_refinement_flags
_atom_site_occupancy
S S2 0.91078(7) 0.91246(3) 0.30596(6) 0.0279(2) Uani . . 1.000
O O21 0.9227(3) 0.98981(10) 0.38255(19) 0.0426(6) Uani . . 1.000
O O22 1.0718(2) 0.89287(11) 0.21446(19) 0.0432(6) Uani . . 1.000
O O23 0.7375(3) 0.90447(11) 0.21899(17) 0.0386(6) Uani . . 1.000
N N8 0.7911(4) 0.89568(12) 0.9061(2) 0.0316(7) Uani . . 1.000
C C1 0.8622(3) 0.85751(14) 0.5919(3) 0.0244(6) Uani . . 1.000
C C2 0.8963(3) 0.83679(13) 0.4461(2) 0.0247(6) Uani . . 1.000
C C3 0.9158(4) 0.75485(14) 0.4020(3) 0.0313(7) Uani . . 1.000
C C4 0.8930(4) 0.69545(14) 0.5046(3) 0.0328(7) Uani . . 1.000
C C5 0.8196(4) 0.65100(14) 0.7627(3) 0.0350(7) Uani . . 1.000
C C6 0.7800(4) 0.66940(15) 0.9072(3) 0.0377(8) Uani . . 1.000
C C7 0.7701(4) 0.75056(16) 0.9537(2) 0.0344(8) Uani . . 1.000
C C8 0.8000(3) 0.81129(15) 0.8546(2) 0.0266(7) Uani . . 1.000
C C9 0.8386(3) 0.79617(14) 0.7015(2) 0.0244(6) Uani . . 1.000
C C10 0.8515(3) 0.71317(14) 0.6564(3) 0.0270(7) Uani . . 1.000
O O1W 0.6039(4) 1.01561(13) 0.7583(3) 0.0636(9) Uani . . 1.000
H H1 0.85450 0.91190 0.61930 0.0290 Uiso calc R 1.000
H H3 0.94410 0.74190 0.30290 0.0380 Uiso calc R 1.000
H H4 0.90490 0.64150 0.47490 0.0390 Uiso calc R 1.000
H H5 0.82590 0.59690 0.73300 0.0420 Uiso calc R 1.000
H H6 0.75920 0.62790 0.97610 0.0450 Uiso calc R 1.000
H H7 0.74290 0.76270 1.05330 0.0410 Uiso calc R 1.000
H H81 0.762(4) 0.8959(14) 1.002(3) 0.038(6) Uiso . . 1.000
H H82 0.904(5) 0.9182(18) 0.897(4) 0.051(9) Uiso . . 1.000
H H83 0.690(7) 0.927(3) 0.860(4) 0.056(10) Uiso . . 1.000
H H11W 0.502(6) 1.0367(18) 0.746(4) 0.076(10) Uiso . . 1.000
H H12W 0.699(4) 1.0497(17) 0.738(3) 0.082(8) Uiso . . 1.000

loop_
_atom_type_symbol
_atom_type_description
_atom_type_scat_dispersion_real
_atom_type_scat_dispersion_imag
_atom_type_scat_source
C C 0.0033 0.0016 'International Tables Vol C Tables 4.2.6.8 and 6.1.1.4'
H H 0.0000 0.0000 'International Tables Vol C Tables 4.2.6.8 and 6.1.1.4'
N N 0.0061 0.0033 'International Tables Vol C Tables 4.2.6.8 and 6.1.1.4'
O O 0.0106 0.0060 'International Tables Vol C Tables 4.2.6.8 and 6.1.1.4'
S S 0.1246 0.1234 'International Tables Vol C Tables 4.2.6.8 and 6.1.1.4'

loop_
_geom_angle_atom_site_label_1
_geom_angle_atom_site_label_2
_geom_angle_atom_site_label_3
_geom_angle_site_symmetry_1
_geom_angle_site_symmetry_2
_geom_angle_site_symmetry_3
_geom_angle
_geom_angle_publ_flag
O21 S2 O22 . . . 114.47(11) no
O21 S2 O23 . . . 112.16(11) no
O21 S2 C2 . . . 106.91(10) no
O22 S2 O23 . . . 110.86(10) no
O22 S2 C2 . . . 106.70(10) no
O23 S2 C2 . . . 105.06(10) no
H11W O1W H12W . . . 113(3) no
H81 N8 H83 . . . 103(3) no
H82 N8 H83 . . . 114(2) no
C8 N8 H81 . . . 108.6(15) no
C8 N8 H82 . . . 109(2) no
H81 N8 H82 . . . 108(3) no
C8 N8 H83 . . . 111(3) no
C2 C1 C9 . . . 120.0(2) no
S2 C2 C3 . . . 118.12(16) no
S2 C2 C1 . . . 120.44(17) no
C1 C2 C3 . . . 121.4(2) no
C2 C3 C4 . . . 119.5(2) no
C3 C4 C10 . . . 121.6(2) no
C6 C5 C10 . . . 120.6(2) no
C5 C6 C7 . . . 120.4(2) no
C6 C7 C8 . . . 120.3(2) no
N8 C8 C9 . . . 118.54(19) no
C7 C8 C9 . . . 122.1(2) no
N8 C8 C7 . . . 119.38(18) no
C1 C9 C10 . . . 118.78(19) no
C8 C9 C10 . . . 116.9(2) no
C1 C9 C8 . . . 124.3(2) no
C5 C10 C9 . . . 119.6(2) no
C4 C10 C9 . . . 118.7(2) no
C4 C10 C5 . . . 121.7(2) no
C2 C1 H1 . . . 120.00 no
C9 C1 H1 . . . 120.00 no
C4 C3 H3 . . . 120.00 no
C2 C3 H3 . . . 120.00 no
C3 C4 H4 . . . 119.00 no
C10 C4 H4 . . . 119.00 no
C10 C5 H5 . . . 120.00 no
C6 C5 H5 . . . 120.00 no
C5 C6 H6 . . . 120.00 no
C7 C6 H6 . . . 120.00 no
C6 C7 H7 . . . 120.00 no
C8 C7 H7 . . . 120.00 no

loop_
_geom_bond_atom_site_label_1
_geom_bond_atom_site_label_2
_geom_bond_site_symmetry_1
_geom_bond_site_symmetry_2
_geom_bond_distance
_geom_bond_publ_flag
S2 O21 . . 1.4470(17) no
S2 O22 . . 1.4484(16) no
S2 O23 . . 1.469(2) no
S2 C2 . . 1.766(2) no
O1W H12W . . 0.90(3) no
O1W H11W . . 0.82(4) no
N8 C8 . . 1.464(3) no
N8 H81 . . 0.88(3) no
N8 H82 . . 0.89(4) no
N8 H83 . . 0.98(4) no
C1 C2 . . 1.365(3) no
C1 C9 . . 1.415(3) no
C2 C3 . . 1.412(3) no
C3 C4 . . 1.348(4) no
C4 C10 . . 1.415(4) no
C5 C10 . . 1.413(4) no
C5 C6 . . 1.352(4) no
C6 C7 . . 1.401(4) no
C7 C8 . . 1.351(3) no
C8 C9 . . 1.413(3) no
C9 C10 . . 1.427(3) no
C1 H1 . . 0.9300 no
C3 H3 . . 0.9300 no
C4 H4 . . 0.9300 no
C5 H5 . . 0.9300 no
C6 H6 . . 0.9300 no
C7 H7 . . 0.9300 no

loop_
_geom_hbond_atom_site_label_D
_geom_hbond_atom_site_label_H
_geom_hbond_atom_site_label_A
_geom_hbond_site_symmetry_A
_geom_hbond_distance_DH
_geom_hbond_distance_HA
_geom_hbond_distance_DA
_geom_hbond_angle_DHA
_geom_hbond_publ_flag
O1W H11W O23 2_675 0.82(4) 1.98(4) 2.798(3) 176(3) yes
O1W H12W O22 2_775 0.90(3) 1.91(3) 2.796(3) 169(3) yes
N8 H81 O23 1_556 0.88(3) 1.95(3) 2.817(2) 171(2) yes
N8 H82 O21 2_775 0.89(4) 1.96(3) 2.793(3) 154(3) yes
N8 H83 O1W . 0.98(4) 1.82(4) 2.725(3) 152(4) yes
C1 H1 O21 . 0.9300 2.5200 2.899(3) 105.00 no
C1 H1 N8 . 0.9300 2.6100 2.913(3) 100.00 no
C6 H6 O22 4_466 0.9300 2.5300 3.281(3) 137.00 no

loop_
_geom_torsion_atom_site_label_1
_geom_torsion_atom_site_label_2
_geom_torsion_atom_site_label_3
_geom_torsion_atom_site_label_4
_geom_torsion_site_symmetry_1
_geom_torsion_site_symmetry_2
_geom_torsion_site_symmetry_3
_geom_torsion_site_symmetry_4
_geom_torsion
_geom_torsion_publ_flag
O21 S2 C2 C1 . . . . 12.5(2) no
O21 S2 C2 C3 . . . . -169.2(2) no
O22 S2 C2 C1 . . . . 135.40(18) no
O22 S2 C2 C3 . . . . -46.3(2) no
O23 S2 C2 C1 . . . . -106.85(19) no
O23 S2 C2 C3 . . . . 71.4(2) no
C9 C1 C2 S2 . . . . 175.82(16) no
C9 C1 C2 C3 . . . . -2.4(3) no
C2 C1 C9 C8 . . . . -179.0(2) no
C2 C1 C9 C10 . . . . 0.1(3) no
S2 C2 C3 C4 . . . . -175.6(2) no
C1 C2 C3 C4 . . . . 2.7(4) no
C2 C3 C4 C10 . . . . -0.6(4) no
C3 C4 C10 C5 . . . . 177.2(3) no
C3 C4 C10 C9 . . . . -1.7(4) no
C10 C5 C6 C7 . . . . 0.0(4) no
C6 C5 C10 C4 . . . . -180.0(3) no
C6 C5 C10 C9 . . . . -1.1(4) no
C5 C6 C7 C8 . . . . 0.0(4) no
C6 C7 C8 N8 . . . . -179.3(2) no
C6 C7 C8 C9 . . . . 1.2(4) no
N8 C8 C9 C1 . . . . -2.7(3) no
N8 C8 C9 C10 . . . . 178.2(2) no
C7 C8 C9 C1 . . . . 176.9(2) no
C7 C8 C9 C10 . . . . -2.2(3) no
C1 C9 C10 C4 . . . . 1.9(3) no
C1 C9 C10 C5 . . . . -177.0(2) no
C8 C9 C10 C4 . . . . -179.0(2) no
C8 C9 C10 C5 . . . . 2.1(3) no

loop_
_cod_related_entry_id
_cod_related_entry_database
_cod_related_entry_code
1 ChemSpider 30655863
